data_2211290
loop_
_publ_author_name
'Swesi, Abdurazag T.'
'Farina, Yang'
'Kassim, Mohammad'
'Ng, Seik Weng'

_publ_section_title
;
 2,3-Dihydroxybenzaldehyde thiosemicarbazone hemihydrate
;
_journal_coeditor_code BI2087
_journal_issue 12
_journal_name_full 'Acta Crystallographica Section E'
_journal_page_first o5457
_journal_page_last o5458
_journal_paper_doi 10.1107/S1600536806045776
_journal_volume 62
_journal_year 2006
_chemical_formula_iupac 'C8 H9 N3 O2 S , 0.5H2 O'
_chemical_formula_moiety 'C8 H9 N3 O2 S , 0.5H2 O'
_chemical_formula_sum 'C8 H10 N3 O2.5 S'
_chemical_formula_weight 220.25
_chemical_name_systematic
;
2,3-Dihydroxybenzaldehyde thiosemicarbazone hemihydrate
;
_space_group_IT_number 15
_symmetry_cell_setting monoclinic
_symmetry_space_group_name_Hall '-C 2yc'
_symmetry_space_group_name_H-M 'C 1 2/c 1'
_atom_sites_solution_hydrogens geom
_atom_sites_solution_primary direct
_atom_sites_solution_secondary difmap
_audit_creation_method SHELXL97
_cell_angle_alpha 90.00
_cell_angle_beta 105.9230(10)
_cell_angle_gamma 90.00
_cell_formula_units_Z 8
_cell_length_a 21.546(2)
_cell_length_b 11.6580(10)
_cell_length_c 8.1900(10)
_cell_measurement_reflns_used 870
_cell_measurement_temperature 293(2)
_cell_measurement_theta_max 26.5
_cell_measurement_theta_min 3.0
_cell_volume 1978.3(3)
_computing_cell_refinement 'SAINT (Bruker, 2003)'
_computing_data_collection 'SMART (Bruker, 2003)'
_computing_data_reduction SAINT
_computing_molecular_graphics 'X-SEED (Barbour, 2001)'
_computing_publication_material SHELXL97
_computing_structure_refinement 'SHELXL97 (Sheldrick, 1997)'
_computing_structure_solution 'SHELXS97 (Sheldrick, 1997)'
_diffrn_ambient_temperature 295(2)
_diffrn_measured_fraction_theta_full 1.00
_diffrn_measured_fraction_theta_max 1.00
_diffrn_measurement_device_type 'Bruker APEX CCD area-detector'
_diffrn_measurement_method '\w and \f'
_diffrn_radiation_monochromator graphite
_diffrn_radiation_source 'fine-focus sealed tube'
_diffrn_radiation_type MoK\a
_diffrn_radiation_wavelength 0.71073
_diffrn_reflns_av_R_equivalents 0.028
_diffrn_reflns_av_sigmaI/netI 0.033
_diffrn_reflns_limit_h_max 25
_diffrn_reflns_limit_h_min -20
_diffrn_reflns_limit_k_max 13
_diffrn_reflns_limit_k_min -11
_diffrn_reflns_limit_l_max 9
_diffrn_reflns_limit_l_min -9
_diffrn_reflns_number 5025
_diffrn_reflns_theta_full 25.0
_diffrn_reflns_theta_max 25.0
_diffrn_reflns_theta_min 2.0
_diffrn_standards_number 0
_exptl_absorpt_coefficient_mu 0.312
_exptl_absorpt_correction_type none
_exptl_crystal_colour yellow
_exptl_crystal_density_diffrn 1.479
_exptl_crystal_density_method 'not measured'
_exptl_crystal_description needle
_exptl_crystal_F_000 920
_exptl_crystal_size_max 0.50
_exptl_crystal_size_mid 0.20
_exptl_crystal_size_min 0.10
_refine_diff_density_max 0.24
_refine_diff_density_min -0.20
_refine_ls_extinction_method none
_refine_ls_goodness_of_fit_ref 1.19
_refine_ls_hydrogen_treatment mixed
_refine_ls_matrix_type full
_refine_ls_number_parameters 150
_refine_ls_number_reflns 1740
_refine_ls_number_restraints 7
_refine_ls_restrained_S_all 1.19
_refine_ls_R_factor_all 0.068
_refine_ls_R_factor_gt 0.057
_refine_ls_shift/su_max 0.001
_refine_ls_shift/su_mean 0.000
_refine_ls_structure_factor_coef Fsqd
_refine_ls_weighting_details 'calc w = 1/[\s^2^(Fo^2^)+(0.0539P)^2^+2.2284P] where P=(Fo^2^+2Fc^2^)/3'
_refine_ls_weighting_scheme calc
_refine_ls_wR_factor_gt 0.124
_refine_ls_wR_factor_ref 0.129
_reflns_number_gt 1510
_reflns_number_total 1740
_reflns_threshold_expression I>2\s(I)
_cod_data_source_file bi2087.cif
_cod_data_source_block I
_cod_original_sg_symbol_H-M 'C 2/c'
_cod_database_code 2211290
_cod_database_fobs_code 2211290

loop_
_symmetry_equiv_pos_as_xyz
'x, y, z'
'-x, y, -z+1/2'
'x+1/2, y+1/2, z'
'-x+1/2, y+1/2, -z+1/2'
'-x, -y, -z'
'x, -y, z-1/2'
'-x+1/2, -y+1/2, -z'
'x+1/2, -y+1/2, z-1/2'

loop_
_atom_site_type_symbol
_atom_site_label
_atom_site_fract_x
_atom_site_fract_y
_atom_site_fract_z
_atom_site_U_iso_or_equiv
_atom_site_adp_type
_atom_site_calc_flag
_atom_site_refinement_flags
_atom_site_occupancy
S S1 0.05404(4) 0.66980(7) 0.05330(10) 0.0400(3) Uani d . 1
O O1 0.33493(11) 0.65271(18) 0.7870(3) 0.0437(6) Uani d D 1
H H1O 0.3647(12) 0.673(3) 0.872(3) 0.052 Uiso d D 1
O O2 0.42287(11) 0.52486(19) 1.0011(3) 0.0447(6) Uani d D 1
H H2O 0.4441(15) 0.477(2) 1.074(3) 0.054 Uiso d D 1
O O1W 0.5000 0.3835(3) 1.2500 0.0460(8) Uani d SD 1
H H1W 0.5190(15) 0.3410(15) 1.194(4) 0.055 Uiso d D 1
N N1 0.07603(14) 0.4660(2) 0.2009(4) 0.0468(8) Uani d D 1
H H1N1 0.0429(11) 0.442(3) 0.127(3) 0.056 Uiso d D 1
H H1N2 0.0936(16) 0.425(3) 0.287(3) 0.056 Uiso d D 1
N N2 0.14665(12) 0.6054(2) 0.3211(3) 0.0365(6) Uani d D 1
H H2N 0.1620(16) 0.6719(14) 0.317(4) 0.044 Uiso d D 1
N N3 0.18247(12) 0.5253(2) 0.4308(3) 0.0334(6) Uani d . 1
C C1 0.09380(14) 0.5736(3) 0.1997(4) 0.0316(7) Uani d . 1
C C2 0.23371(14) 0.5627(3) 0.5353(3) 0.0312(7) Uani d . 1
H H2 0.2428 0.6407 0.5357 0.037 Uiso calc R 1
C C3 0.27822(14) 0.4890(2) 0.6533(4) 0.0291(7) Uani d . 1
C C4 0.32941(14) 0.5363(2) 0.7768(4) 0.0290(7) Uani d . 1
C C5 0.37463(14) 0.4673(3) 0.8885(4) 0.0338(7) Uani d . 1
C C6 0.36873(15) 0.3497(3) 0.8757(4) 0.0391(8) Uani d . 1
H H6 0.3990 0.3029 0.9484 0.047 Uiso calc R 1
C C7 0.31737(17) 0.3014(3) 0.7537(4) 0.0436(8) Uani d . 1
H H7 0.3133 0.2220 0.7456 0.052 Uiso calc R 1
C C8 0.27283(15) 0.3693(3) 0.6458(4) 0.0370(7) Uani d . 1
H H8 0.2384 0.3355 0.5661 0.044 Uiso calc R 1

loop_
_atom_site_aniso_label
_atom_site_aniso_U_11
_atom_site_aniso_U_22
_atom_site_aniso_U_33
_atom_site_aniso_U_12
_atom_site_aniso_U_13
_atom_site_aniso_U_23
S1 0.0375(5) 0.0327(5) 0.0385(5) -0.0004(3) -0.0088(3) -0.0010(4)
O1 0.0407(13) 0.0297(12) 0.0457(14) -0.0065(9) -0.0135(10) 0.0013(10)
O2 0.0384(13) 0.0425(14) 0.0393(13) -0.0032(10) -0.0126(10) 0.0057(10)
O1W 0.043(2) 0.051(2) 0.041(2) 0.000 0.0071(15) 0.000
N1 0.0411(16) 0.0375(17) 0.0461(18) -0.0126(13) -0.0148(13) 0.0064(13)
N2 0.0321(14) 0.0292(14) 0.0380(14) -0.0060(11) -0.0078(11) 0.0025(12)
N3 0.0314(14) 0.0310(14) 0.0311(14) -0.0033(11) -0.0025(11) 0.0013(11)
C1 0.0282(15) 0.0343(17) 0.0288(15) -0.0033(13) 0.0022(12) -0.0052(13)
C2 0.0318(16) 0.0276(16) 0.0310(16) -0.0051(13) 0.0030(13) -0.0018(13)
C3 0.0290(15) 0.0307(16) 0.0262(15) -0.0031(12) 0.0053(12) 0.0010(12)
C4 0.0307(16) 0.0278(16) 0.0279(16) -0.0026(12) 0.0069(12) -0.0003(12)
C5 0.0303(16) 0.0385(18) 0.0294(16) -0.0013(13) 0.0026(13) 0.0022(14)
C6 0.0391(18) 0.0360(19) 0.0367(18) 0.0090(14) 0.0014(14) 0.0085(14)
C7 0.053(2) 0.0288(17) 0.045(2) 0.0000(15) 0.0053(16) 0.0011(15)
C8 0.0386(17) 0.0336(17) 0.0335(17) -0.0055(14) 0.0008(14) -0.0049(14)

loop_
_atom_type_symbol
_atom_type_description
_atom_type_scat_dispersion_real
_atom_type_scat_dispersion_imag
_atom_type_scat_source
C C 0.0033 0.0016 'International Tables Vol C Tables 4.2.6.8 and 6.1.1.4'
H H 0.0000 0.0000 'International Tables Vol C Tables 4.2.6.8 and 6.1.1.4'
N N 0.0061 0.0033 'International Tables Vol C Tables 4.2.6.8 and 6.1.1.4'
O O 0.0106 0.0060 'International Tables Vol C Tables 4.2.6.8 and 6.1.1.4'
S S 0.1246 0.1234 'International Tables Vol C Tables 4.2.6.8 and 6.1.1.4'

loop_
_geom_angle_atom_site_label_1
_geom_angle_atom_site_label_2
_geom_angle_atom_site_label_3
_geom_angle
C4 O1 H1O 111(2)
C5 O2 H2O 109(2)
C1 N1 H1N1 120(2)
C1 N1 H1N2 119(2)
H1N1 N1 H1N2 120(3)
C1 N2 N3 120.4(2)
C1 N2 H2N 119(2)
N3 N2 H2N 119(2)
C2 N3 N2 115.7(2)
N1 C1 N2 116.6(3)
N1 C1 S1 123.1(2)
N2 C1 S1 120.2(2)
N3 C2 C3 122.7(3)
N3 C2 H2 118.6
C3 C2 H2 118.6
C4 C3 C8 117.8(3)
C4 C3 C2 120.0(3)
C8 C3 C2 122.2(3)
O1 C4 C3 118.6(3)
O1 C4 C5 120.0(3)
C3 C4 C5 121.4(3)
O2 C5 C6 125.4(3)
O2 C5 C4 115.3(3)
C6 C5 C4 119.4(3)
C5 C6 C7 119.8(3)
C5 C6 H6 120.1
C7 C6 H6 120.1
C8 C7 C6 120.7(3)
C8 C7 H7 119.7
C6 C7 H7 119.7
C7 C8 C3 121.0(3)
C7 C8 H8 119.5
C3 C8 H8 119.5

loop_
_geom_bond_atom_site_label_1
_geom_bond_atom_site_label_2
_geom_bond_distance
S1 C1 1.693(3)
O1 C4 1.363(4)
O1 H1O 0.840(10)
O2 C5 1.362(3)
O2 H2O 0.850(10)
O1W H1W 0.850(10)
N1 C1 1.313(4)
N1 H1N1 0.850(10)
N1 H1N2 0.850(10)
N2 C1 1.342(4)
N2 N3 1.376(3)
N2 H2N 0.850(10)
N3 C2 1.274(4)
C2 C3 1.443(4)
C2 H2 0.930
C3 C4 1.390(4)
C3 C8 1.400(4)
C4 C5 1.394(4)
C5 C6 1.378(4)
C6 C7 1.390(4)
C6 H6 0.930
C7 C8 1.365(4)
C7 H7 0.930
C8 H8 0.930

loop_
_geom_hbond_atom_site_label_D
_geom_hbond_atom_site_label_H
_geom_hbond_atom_site_label_A
_geom_hbond_site_symmetry_A
_geom_hbond_distance_DH
_geom_hbond_distance_HA
_geom_hbond_distance_DA
_geom_hbond_angle_DHA
_geom_hbond_publ_flag
O1 H1O S1 7_566 0.840(10) 2.50(2) 3.162(2) 137(3) yes
O2 H2O O1W . 0.850(10) 1.950(10) 2.788(3) 173(4) yes
N1 H1N1 S1 5_565 0.850(10) 2.560(10) 3.390(3) 167(3) yes
N1 H1N2 N3 . 0.850(10) 2.28(4) 2.629(3) 105(3) yes
N2 H2N O1 7_566 0.850(10) 2.22(2) 3.014(3) 155(3) yes
O1W H1W S1 3_546 0.850(10) 2.520(10) 3.345(3) 163(2) yes

loop_
_geom_torsion_atom_site_label_1
_geom_torsion_atom_site_label_2
_geom_torsion_atom_site_label_3
_geom_torsion_atom_site_label_4
_geom_torsion
C1 N2 N3 C2 176.2(3)
N3 N2 C1 N1 5.2(4)
N3 N2 C1 S1 -174.0(2)
N2 N3 C2 C3 -177.0(3)
N3 C2 C3 C4 -172.8(3)
N3 C2 C3 C8 8.8(5)
C8 C3 C4 O1 -179.3(3)
C2 C3 C4 O1 2.3(4)
C8 C3 C4 C5 0.9(4)
C2 C3 C4 C5 -177.6(3)
O1 C4 C5 O2 -0.9(4)
C3 C4 C5 O2 178.9(3)
O1 C4 C5 C6 -179.4(3)
C3 C4 C5 C6 0.4(5)
O2 C5 C6 C7 -179.4(3)
C4 C5 C6 C7 -1.0(5)
C5 C6 C7 C8 0.3(5)
C6 C7 C8 C3 1.0(5)
C4 C3 C8 C7 -1.6(5)
C2 C3 C8 C7 176.8(3)

loop_
_cod_related_entry_id
_cod_related_entry_database
_cod_related_entry_code
1 ChemSpider 21178371
